data_4001962
loop_
_publ_author_name
'Ding, Lin'
'Li, Hai-Bin'
'Lei, Ting'
'Ying, Han-Ze'
'Wang, Rui-Bo'
'Zhou, Yan'
'Su, Zhong-Min'
'Pei, Jian'

_publ_section_title
;
 Alkylene-Chain Effect on Microwire Growth and Crystal Packing of
 \p-Moieties
;
_journal_issue 10
_journal_name_full 'Chemistry of Materials'
_journal_page_first 1944
_journal_paper_doi 10.1021/cm300747v
_journal_volume 24
_journal_year 2012
_chemical_formula_sum 'C80 H68 Cl12 N2 O8'
_chemical_formula_weight 1610.76
_chemical_name_systematic
; 
 ? 
;
_space_group_IT_number 2
_symmetry_space_group_name_Hall '-P 1'
_symmetry_space_group_name_H-M 'P -1'
_atom_sites_solution_hydrogens geom
_atom_sites_solution_primary direct
_atom_sites_solution_secondary difmap
_audit_creation_method SHELXL-97
_cell_angle_alpha 104.18(3)
_cell_angle_beta 103.41(3)
_cell_angle_gamma 100.78(3)
_cell_formula_units_Z 1
_cell_length_a 9.756(2)
_cell_length_b 13.361(3)
_cell_length_c 15.794(3)
_cell_measurement_temperature 113(2)
_cell_volume 1875.6(9)
_computing_structure_refinement 'SHELXL-97 (Sheldrick, 1997)'
_computing_structure_solution 'SHELXS-97 (Sheldrick, 1990)'
_diffrn_ambient_temperature 113(2)
_diffrn_measured_fraction_theta_full 0.994
_diffrn_measured_fraction_theta_max 0.994
_diffrn_radiation_monochromator graphite
_diffrn_radiation_source 'fine-focus sealed tube'
_diffrn_radiation_type MoK\a
_diffrn_radiation_wavelength 0.71073
_diffrn_reflns_av_R_equivalents 0.0550
_diffrn_reflns_av_sigmaI/netI 0.0889
_diffrn_reflns_limit_h_max 11
_diffrn_reflns_limit_h_min -11
_diffrn_reflns_limit_k_max 15
_diffrn_reflns_limit_k_min -15
_diffrn_reflns_limit_l_max 18
_diffrn_reflns_limit_l_min -18
_diffrn_reflns_number 15460
_diffrn_reflns_theta_full 25.02
_diffrn_reflns_theta_max 25.02
_diffrn_reflns_theta_min 1.63
_exptl_absorpt_coefficient_mu 0.501
_exptl_absorpt_correction_T_max 0.9802
_exptl_absorpt_correction_T_min 0.9241
_exptl_crystal_density_diffrn 1.426
_exptl_crystal_density_method 'not measured'
_exptl_crystal_F_000 830
_exptl_crystal_size_max 0.16
_exptl_crystal_size_mid 0.04
_exptl_crystal_size_min 0.04
_refine_diff_density_max 7.073
_refine_diff_density_min -1.282
_refine_diff_density_rms 0.480
_refine_ls_extinction_coef 0.06(3)
_refine_ls_extinction_expression Fc^*^=kFc[1+0.001xFc^2^\l^3^/sin(2\q)]^-1/4^
_refine_ls_extinction_method SHELXL
_refine_ls_goodness_of_fit_ref 3.588
_refine_ls_hydrogen_treatment mixed
_refine_ls_matrix_type full
_refine_ls_number_parameters 393
_refine_ls_number_reflns 6599
_refine_ls_number_restraints 559
_refine_ls_restrained_S_all 3.453
_refine_ls_R_factor_all 0.4862
_refine_ls_R_factor_gt 0.4538
_refine_ls_shift/su_max 0.761
_refine_ls_shift/su_mean 0.110
_refine_ls_structure_factor_coef Fsqd
_refine_ls_weighting_details 'calc w=1/[\s^2^(Fo^2^)+(0.2000P)^2^+0.0000P] where P=(Fo^2^+2Fc^2^)/3'
_refine_ls_weighting_scheme calc
_refine_ls_wR_factor_gt 0.7954
_refine_ls_wR_factor_ref 0.8236
_reflns_number_gt 3729
_reflns_number_total 6599
_reflns_threshold_expression >2sigma(I)
_cod_data_source_file DFAI-C12.cif
_cod_data_source_block r91118g
_cod_original_cell_volume 1875.7(7)
_cod_database_code 4001962

loop_
_symmetry_equiv_pos_as_xyz
'x, y, z'
'-x, -y, -z'

loop_
_atom_site_label
_atom_site_type_symbol
_atom_site_fract_x
_atom_site_fract_y
_atom_site_fract_z
_atom_site_U_iso_or_equiv
_atom_site_adp_type
_atom_site_occupancy
_atom_site_symmetry_multiplicity
_atom_site_calc_flag
_atom_site_refinement_flags
O1 O 1.6410(14) 0.4753(9) 0.1913(8) 0.036(3) Uani 1 1 d U
O2 O 1.6115(15) 0.7646(9) 0.0933(9) 0.043(3) Uani 1 1 d U
O3 O 1.7448(16) 0.9835(11) -0.1659(10) 0.053(3) Uani 1 1 d U
O4 O 1.8083(14) 0.0943(10) 0.1768(9) 0.044(3) Uani 1 1 d U
N1 N 1.6150(17) 0.6293(12) 0.1603(11) 0.042(3) Uani 1 1 d U
C1 C 1.653(2) 0.5307(14) 0.1460(13) 0.035(3) Uani 1 1 d U
C2 C 1.710(2) 0.5199(14) 0.0659(13) 0.037(3) Uani 1 1 d U
C3 C 1.761(2) 0.4380(14) 0.0232(12) 0.033(3) Uani 1 1 d U
C4 C 1.797(2) 0.4450(14) -0.0597(13) 0.036(3) Uani 1 1 d U
C5 C 1.853(2) 0.3693(15) -0.1253(13) 0.039(3) Uani 1 1 d U
C6 C 1.902(2) 0.2841(15) -0.1242(15) 0.044(4) Uani 1 1 d U
H6 H 1.9086 0.2561 -0.0741 0.053 Uiso 1 1 calc R
C7 C 1.946(2) 0.2350(16) -0.2020(14) 0.045(4) Uani 1 1 d U
H7 H 1.9793 0.1721 -0.2042 0.054 Uiso 1 1 calc R
C8 C 1.942(2) 0.2756(16) -0.2691(15) 0.047(4) Uani 1 1 d U
H8 H 1.9796 0.2441 -0.3163 0.056 Uiso 1 1 calc R
C9 C 1.882(2) 0.3675(16) -0.2766(14) 0.044(3) Uani 1 1 d U
C10 C 1.869(2) 0.4127(16) -0.3469(14) 0.043(4) Uani 1 1 d U
H10 H 1.8921 0.3820 -0.4011 0.052 Uiso 1 1 calc R
C11 C 1.822(2) 0.5024(16) -0.3347(14) 0.046(4) Uani 1 1 d U
H11 H 1.8177 0.5365 -0.3811 0.055 Uiso 1 1 calc R
C12 C 1.780(2) 0.5495(15) -0.2577(13) 0.039(4) Uani 1 1 d U
H12 H 1.7379 0.6083 -0.2557 0.047 Uiso 1 1 calc R
C13 C 1.803(2) 0.5062(15) -0.1835(13) 0.039(3) Uani 1 1 d U
C14 C 1.851(2) 0.4101(15) -0.1971(14) 0.041(3) Uani 1 1 d U
C15 C 1.775(2) 0.5285(15) -0.0961(13) 0.038(3) Uani 1 1 d U
C16 C 1.729(2) 0.6158(15) -0.0498(14) 0.042(3) Uani 1 1 d U
C17 C 1.694(2) 0.6023(14) 0.0292(13) 0.039(3) Uani 1 1 d U
C18 C 1.648(2) 0.6822(15) 0.0923(14) 0.042(4) Uani 1 1 d U
C19 C 1.729(2) 0.7131(15) -0.0797(14) 0.043(3) Uani 1 1 d U
C20 C 1.861(2) 0.7762(15) -0.0824(14) 0.045(4) Uani 1 1 d U
H20 H 1.9501 0.7569 -0.0650 0.054 Uiso 1 1 calc R
C21 C 1.859(2) 0.8645(15) -0.1101(14) 0.043(4) Uani 1 1 d U
H21 H 1.9485 0.9082 -0.1096 0.051 Uiso 1 1 calc R
C22 C 1.736(2) 0.8916(16) -0.1380(14) 0.045(3) Uani 1 1 d U
C23 C 1.603(2) 0.8360(15) -0.1377(13) 0.043(4) Uani 1 1 d U
H23 H 1.5177 0.8585 -0.1569 0.051 Uiso 1 1 calc R
C24 C 1.598(2) 0.7445(16) -0.1080(14) 0.046(4) Uani 1 1 d U
H24 H 1.5078 0.7040 -0.1069 0.055 Uiso 1 1 calc R
C25 C 1.627(3) 1.0053(19) -0.2092(18) 0.062(6) Uani 1 1 d U
H25A H 1.5874 0.9551 -0.2711 0.092 Uiso 1 1 calc R
H25B H 1.6520 1.0784 -0.2127 0.092 Uiso 1 1 calc R
H25C H 1.5539 0.9986 -0.1762 0.092 Uiso 1 1 calc R
C26 C 1.774(2) 0.3411(14) 0.0577(13) 0.035(3) Uani 1 1 d U
C27 C 1.854(2) 0.3615(14) 0.1498(12) 0.034(3) Uani 1 1 d U
H27 H 1.9030 0.4331 0.1858 0.040 Uiso 1 1 calc R
C28 C 1.8630(19) 0.2823(13) 0.1878(13) 0.033(3) Uani 1 1 d U
H28 H 1.9134 0.2968 0.2505 0.040 Uiso 1 1 calc R
C29 C 1.795(2) 0.1777(14) 0.1315(13) 0.037(3) Uani 1 1 d U
C30 C 1.713(2) 0.1550(15) 0.0416(14) 0.041(4) Uani 1 1 d U
H30 H 1.6596 0.0840 0.0067 0.049 Uiso 1 1 calc R
C31 C 1.712(2) 0.2359(14) 0.0046(13) 0.037(4) Uani 1 1 d U
H31 H 1.6675 0.2203 -0.0590 0.045 Uiso 1 1 calc R
C32 C 1.737(2) -0.0151(16) 0.1244(15) 0.050(5) Uani 1 1 d U
H32A H 1.6534 -0.0176 0.0747 0.075 Uiso 1 1 calc R
H32B H 1.7028 -0.0539 0.1639 0.075 Uiso 1 1 calc R
H32C H 1.8057 -0.0483 0.0988 0.075 Uiso 1 1 calc R
C33 C 1.552(2) 0.6705(16) 0.2344(14) 0.048(4) Uani 1 1 d U
H33A H 1.4851 0.6096 0.2412 0.057 Uiso 1 1 calc R
H33B H 1.4937 0.7188 0.2159 0.057 Uiso 1 1 calc R
C34 C 1.665(3) 0.7318(18) 0.3285(16) 0.057(4) Uani 1 1 d U
H34A H 1.7245 0.6842 0.3474 0.069 Uiso 1 1 calc R
H34B H 1.7315 0.7938 0.3225 0.069 Uiso 1 1 calc R
C35 C 1.603(3) 0.767(2) 0.3939(18) 0.064(5) Uani 1 1 d U
H35A H 1.5464 0.7027 0.4034 0.076 Uiso 1 1 calc R
H35B H 1.6825 0.8039 0.4512 0.076 Uiso 1 1 calc R
C36 C 1.497(3) 0.844(2) 0.3827(19) 0.068(5) Uani 1 1 d U
H36A H 1.4202 0.8093 0.3258 0.081 Uiso 1 1 d R
H36B H 1.5561 0.9069 0.3762 0.081 Uiso 1 1 d R
C37 C 1.430(3) 0.879(2) 0.4579(18) 0.067(5) Uani 1 1 d DU
C38 C 1.43(3) 0.994(8) 0.512(15) 0.067(8) Uani 0.10 1 d PDU

loop_
_atom_site_aniso_label
_atom_site_aniso_U_11
_atom_site_aniso_U_22
_atom_site_aniso_U_33
_atom_site_aniso_U_23
_atom_site_aniso_U_13
_atom_site_aniso_U_12
O1 0.047(6) 0.037(6) 0.032(6) 0.018(5) 0.018(5) 0.013(5)
O2 0.058(7) 0.029(5) 0.046(6) 0.020(5) 0.011(5) 0.009(5)
O3 0.057(6) 0.044(5) 0.057(6) 0.024(5) 0.009(5) 0.011(5)
O4 0.047(6) 0.038(5) 0.048(6) 0.016(4) 0.015(5) 0.012(4)
N1 0.044(5) 0.041(5) 0.043(5) 0.018(4) 0.016(4) 0.008(4)
C1 0.035(5) 0.034(5) 0.039(5) 0.010(5) 0.018(5) 0.008(5)
C2 0.036(5) 0.034(5) 0.040(5) 0.010(4) 0.011(4) 0.009(4)
C3 0.037(5) 0.032(5) 0.033(5) 0.011(4) 0.013(4) 0.010(4)
C4 0.038(5) 0.035(5) 0.036(5) 0.013(4) 0.012(4) 0.008(4)
C5 0.036(5) 0.039(5) 0.042(5) 0.015(4) 0.010(4) 0.008(4)
C6 0.040(6) 0.045(6) 0.047(6) 0.011(5) 0.014(5) 0.014(5)
C7 0.044(6) 0.047(6) 0.046(6) 0.012(5) 0.016(5) 0.015(5)
C8 0.047(6) 0.045(6) 0.047(6) 0.010(5) 0.011(5) 0.016(5)
C9 0.043(5) 0.046(5) 0.044(5) 0.009(5) 0.017(5) 0.012(5)
C10 0.040(6) 0.046(6) 0.043(6) 0.007(5) 0.016(5) 0.015(5)
C11 0.047(6) 0.046(6) 0.043(6) 0.013(5) 0.015(5) 0.009(5)
C12 0.043(6) 0.041(6) 0.036(6) 0.013(5) 0.016(5) 0.009(5)
C13 0.039(5) 0.040(5) 0.037(5) 0.014(4) 0.012(4) 0.009(4)
C14 0.041(5) 0.043(5) 0.040(5) 0.013(4) 0.014(4) 0.009(4)
C15 0.039(5) 0.039(5) 0.036(5) 0.013(4) 0.009(4) 0.011(4)
C16 0.043(5) 0.039(5) 0.043(5) 0.014(4) 0.009(4) 0.012(4)
C17 0.040(5) 0.035(5) 0.043(5) 0.013(4) 0.014(4) 0.012(4)
C18 0.046(6) 0.039(5) 0.043(5) 0.017(5) 0.010(5) 0.011(5)
C19 0.045(5) 0.043(5) 0.044(5) 0.018(4) 0.013(5) 0.011(4)
C20 0.047(6) 0.046(6) 0.045(6) 0.020(5) 0.016(5) 0.012(5)
C21 0.048(6) 0.042(6) 0.044(6) 0.019(5) 0.017(5) 0.014(5)
C22 0.049(5) 0.045(5) 0.045(5) 0.021(5) 0.015(5) 0.012(5)
C23 0.045(6) 0.042(6) 0.043(6) 0.017(5) 0.010(5) 0.014(5)
C24 0.047(6) 0.046(6) 0.046(6) 0.015(5) 0.014(5) 0.012(5)
C25 0.064(9) 0.058(8) 0.065(9) 0.025(7) 0.015(7) 0.015(7)
C26 0.036(5) 0.033(5) 0.035(5) 0.009(4) 0.015(4) 0.006(4)
C27 0.039(6) 0.033(5) 0.031(5) 0.013(5) 0.012(5) 0.006(5)
C28 0.036(6) 0.035(5) 0.033(5) 0.013(5) 0.014(5) 0.010(5)
C29 0.041(5) 0.036(5) 0.038(5) 0.014(4) 0.016(4) 0.012(4)
C30 0.041(6) 0.038(6) 0.041(6) 0.010(5) 0.011(5) 0.012(5)
C31 0.037(6) 0.036(5) 0.038(6) 0.008(5) 0.011(5) 0.009(5)
C32 0.050(8) 0.050(8) 0.056(8) 0.023(6) 0.017(7) 0.018(6)
C33 0.049(6) 0.047(6) 0.051(6) 0.015(5) 0.019(5) 0.013(5)
C34 0.056(6) 0.057(6) 0.059(6) 0.015(5) 0.018(5) 0.016(5)
C35 0.062(7) 0.062(7) 0.064(7) 0.013(5) 0.014(5) 0.023(6)
C36 0.068(7) 0.066(7) 0.066(7) 0.016(6) 0.017(6) 0.019(6)
C37 0.069(7) 0.065(7) 0.066(7) 0.020(6) 0.019(6) 0.016(6)
C38 0.067(9) 0.066(9) 0.066(9) 0.020(6) 0.019(6) 0.016(6)

loop_
_atom_type_symbol
_atom_type_description
_atom_type_scat_dispersion_real
_atom_type_scat_dispersion_imag
_atom_type_scat_source
C C 0.0033 0.0016 'International Tables Vol C Tables 4.2.6.8 and 6.1.1.4'
H H 0.0000 0.0000 'International Tables Vol C Tables 4.2.6.8 and 6.1.1.4'
N N 0.0061 0.0033 'International Tables Vol C Tables 4.2.6.8 and 6.1.1.4'
O O 0.0106 0.0060 'International Tables Vol C Tables 4.2.6.8 and 6.1.1.4'
Cl Cl 0.1484 0.1585 'International Tables Vol C Tables 4.2.6.8 and 6.1.1.4'

loop_
_geom_angle_atom_site_label_1
_geom_angle_atom_site_label_2
_geom_angle_atom_site_label_3
_geom_angle
_geom_angle_site_symmetry_3
C22 O3 C25 121.3(17) .
C29 O4 C32 118.4(15) .
C1 N1 C18 110.6(14) .
C1 N1 C33 122.6(15) .
C18 N1 C33 126.8(15) .
O1 C1 N1 124.2(16) .
O1 C1 C2 130.6(18) .
N1 C1 C2 105.2(15) .
C3 C2 C17 120.0(17) .
C3 C2 C1 129.2(17) .
C17 C2 C1 110.6(17) .
C2 C3 C4 116.4(16) .
C2 C3 C26 122.7(15) .
C4 C3 C26 120.9(16) .
C3 C4 C15 121.7(17) .
C3 C4 C5 130.9(16) .
C15 C4 C5 107.3(15) .
C6 C5 C14 119.4(18) .
C6 C5 C4 135.2(18) .
C14 C5 C4 105.4(16) .
C5 C6 C7 118(2) .
C5 C6 H6 121.3 .
C7 C6 H6 121.1 .
C8 C7 C6 121(2) .
C8 C7 H7 119.4 .
C6 C7 H7 119.6 .
C7 C8 C9 124.2(19) .
C7 C8 H8 117.9 .
C9 C8 H8 117.9 .
C14 C9 C10 123.3(19) .
C14 C9 C8 109.0(18) .
C10 C9 C8 127.4(17) .
C11 C10 C9 116.5(18) .
C11 C10 H10 121.6 .
C9 C10 H10 121.9 .
C10 C11 C12 124.7(19) .
C10 C11 H11 117.6 .
C12 C11 H11 117.7 .
C13 C12 C11 117.9(19) .
C13 C12 H12 121.1 .
C11 C12 H12 121.0 .
C12 C13 C14 116.8(17) .
C12 C13 C15 135.5(19) .
C14 C13 C15 107.3(17) .
C9 C14 C13 120.3(18) .
C9 C14 C5 128.2(19) .
C13 C14 C5 111.3(16) .
C16 C15 C4 122.0(17) .
C16 C15 C13 129.6(18) .
C4 C15 C13 108.5(17) .
C17 C16 C15 112.8(17) .
C17 C16 C19 124.7(18) .
C15 C16 C19 122.3(17) .
C16 C17 C2 126.8(18) .
C16 C17 C18 124.4(17) .
C2 C17 C18 108.5(16) .
O2 C18 N1 117.0(17) .
O2 C18 C17 137.3(18) .
N1 C18 C17 104.3(15) .
C24 C19 C20 118.2(18) .
C24 C19 C16 121.7(16) .
C20 C19 C16 120.1(19) .
C21 C20 C19 119(2) .
C21 C20 H20 120.6 .
C19 C20 H20 120.1 .
C22 C21 C20 121.9(19) .
C22 C21 H21 119.2 .
C20 C21 H21 118.9 .
C21 C22 O3 117.9(17) .
C21 C22 C23 123.1(19) .
O3 C22 C23 119.0(19) .
C24 C23 C22 118(2) .
C24 C23 H23 120.8 .
C22 C23 H23 121.3 .
C23 C24 C19 119.5(17) .
C23 C24 H24 120.2 .
C19 C24 H24 120.3 .
O3 C25 H25A 109.9 .
O3 C25 H25B 109.9 .
H25A C25 H25B 109.5 .
O3 C25 H25C 108.6 .
H25A C25 H25C 109.5 .
H25B C25 H25C 109.5 .
C27 C26 C31 118.3(17) .
C27 C26 C3 117.5(16) .
C31 C26 C3 124.2(17) .
C28 C27 C26 121.7(17) .
C28 C27 H27 118.9 .
C26 C27 H27 119.4 .
C27 C28 C29 117.3(17) .
C27 C28 H28 121.4 .
C29 C28 H28 121.2 .
C30 C29 O4 122.6(16) .
C30 C29 C28 122.3(17) .
O4 C29 C28 115.0(16) .
C31 C30 C29 118.5(18) .
C31 C30 H30 120.8 .
C29 C30 H30 120.7 .
C30 C31 C26 121.2(19) .
C30 C31 H31 119.4 .
C26 C31 H31 119.4 .
O4 C32 H32A 109.6 .
O4 C32 H32B 110.0 .
H32A C32 H32B 109.5 .
O4 C32 H32C 108.9 .
H32A C32 H32C 109.5 .
H32B C32 H32C 109.5 .
N1 C33 C34 115.1(16) .
N1 C33 H33A 108.6 .
C34 C33 H33A 108.4 .
N1 C33 H33B 108.3 .
C34 C33 H33B 108.6 .
H33A C33 H33B 107.5 .
C35 C34 C33 113(2) .
C35 C34 H34A 109.7 .
C33 C34 H34A 109.1 .
C35 C34 H34B 108.4 .
C33 C34 H34B 108.8 .
H34A C34 H34B 107.8 .
C36 C35 C34 121(2) .
C36 C35 H35A 106.8 .
C34 C35 H35A 106.7 .
C36 C35 H35B 107.4 .
C34 C35 H35B 107.3 .
H35A C35 H35B 106.9 .
C35 C36 C37 118(2) .
C35 C36 H36A 108.0 .
C37 C36 H36A 108.8 .
C35 C36 H36B 105.4 .
C37 C36 H36B 108.2 .
H36A C36 H36B 107.5 .
C38 C37 C36 130(9) .
C37 C38 C38 75(6) 2_876

loop_
_geom_bond_atom_site_label_1
_geom_bond_atom_site_label_2
_geom_bond_distance
_geom_bond_site_symmetry_2
O1 C1 1.16(2) .
O2 C18 1.22(2) .
O3 C22 1.40(2) .
O3 C25 1.32(3) .
O4 C29 1.47(2) .
O4 C32 1.44(2) .
N1 C1 1.41(2) .
N1 C18 1.49(2) .
N1 C33 1.48(2) .
C1 C2 1.48(3) .
C2 C3 1.38(3) .
C2 C17 1.38(3) .
C3 C4 1.45(2) .
C3 C26 1.54(2) .
C4 C15 1.40(3) .
C4 C5 1.53(3) .
C5 C6 1.32(3) .
C5 C14 1.37(3) .
C6 C7 1.44(3) .
C6 H6 0.9500 .
C7 C8 1.30(3) .
C7 H7 0.9500 .
C8 C9 1.47(3) .
C8 H8 0.9500 .
C9 C14 1.37(3) .
C9 C10 1.38(3) .
C10 C11 1.35(3) .
C10 H10 0.9500 .
C11 C12 1.42(3) .
C11 H11 0.9500 .
C12 C13 1.42(3) .
C12 H12 0.9500 .
C13 C14 1.44(3) .
C13 C15 1.44(3) .
C15 C16 1.42(3) .
C16 C17 1.41(3) .
C16 C19 1.49(3) .
C17 C18 1.48(3) .
C19 C24 1.43(3) .
C19 C20 1.42(3) .
C20 C21 1.36(3) .
C20 H20 0.9500 .
C21 C22 1.33(3) .
C21 H21 0.9500 .
C22 C23 1.37(3) .
C23 C24 1.41(3) .
C23 H23 0.9500 .
C24 H24 0.9500 .
C25 H25A 0.9800 .
C25 H25B 0.9800 .
C25 H25C 0.9800 .
C26 C27 1.41(3) .
C26 C31 1.38(2) .
C27 C28 1.35(2) .
C27 H27 0.9500 .
C28 C29 1.40(2) .
C28 H28 0.9500 .
C29 C30 1.38(3) .
C30 C31 1.35(3) .
C30 H30 0.9500 .
C31 H31 0.9500 .
C32 H32A 0.9800 .
C32 H32B 0.9800 .
C32 H32C 0.9800 .
C33 C34 1.55(3) .
C33 H33A 0.9900 .
C33 H33B 0.9900 .
C34 C35 1.35(3) .
C34 H34A 0.9900 .
C34 H34B 0.9900 .
C35 C36 1.60(4) .
C35 H35A 0.9900 .
C35 H35B 0.9900 .
C36 C37 1.51(4) .
C36 H36A 0.9700 .
C36 H36B 0.9700 .
C37 C38 1.56(4) .
C38 C38 1.5(5) 2_876

loop_
_geom_torsion_atom_site_label_1
_geom_torsion_atom_site_label_2
_geom_torsion_atom_site_label_3
_geom_torsion_atom_site_label_4
_geom_torsion
_geom_torsion_site_symmetry_4
C18 N1 C1 O1 177.9(18) .
C33 N1 C1 O1 -2(3) .
C18 N1 C1 C2 -1(2) .
C33 N1 C1 C2 179.7(16) .
O1 C1 C2 C3 2(4) .
N1 C1 C2 C3 -179.8(18) .
O1 C1 C2 C17 176(2) .
N1 C1 C2 C17 -5(2) .
C17 C2 C3 C4 0(3) .
C1 C2 C3 C4 174.1(18) .
C17 C2 C3 C26 -176.8(17) .
C1 C2 C3 C26 -3(3) .
C2 C3 C4 C15 -2(3) .
C26 C3 C4 C15 175.0(17) .
C2 C3 C4 C5 -178.6(18) .
C26 C3 C4 C5 -2(3) .
C3 C4 C5 C6 -10(4) .
C15 C4 C5 C6 173(2) .
C3 C4 C5 C14 173.5(18) .
C15 C4 C5 C14 -3(2) .
C14 C5 C6 C7 -3(3) .
C4 C5 C6 C7 -179.5(18) .
C5 C6 C7 C8 2(3) .
C6 C7 C8 C9 -5(3) .
C7 C8 C9 C14 8(3) .
C7 C8 C9 C10 -178(2) .
C14 C9 C10 C11 -1(3) .
C8 C9 C10 C11 -174.3(19) .
C9 C10 C11 C12 -3(3) .
C10 C11 C12 C13 7(3) .
C11 C12 C13 C14 -7(3) .
C11 C12 C13 C15 -179.3(19) .
C10 C9 C14 C13 0(3) .
C8 C9 C14 C13 175.0(16) .
C10 C9 C14 C5 176(2) .
C8 C9 C14 C5 -9(3) .
C12 C13 C14 C9 3(3) .
C15 C13 C14 C9 177.9(17) .
C12 C13 C14 C5 -172.9(17) .
C15 C13 C14 C5 2(2) .
C6 C5 C14 C9 8(3) .
C4 C5 C14 C9 -174.9(19) .
C6 C5 C14 C13 -176.4(17) .
C4 C5 C14 C13 1(2) .
C3 C4 C15 C16 6(3) .
C5 C4 C15 C16 -177.2(17) .
C3 C4 C15 C13 -172.9(16) .
C5 C4 C15 C13 4(2) .
C12 C13 C15 C16 -9(4) .
C14 C13 C15 C16 177.9(18) .
C12 C13 C15 C4 169(2) .
C14 C13 C15 C4 -4(2) .
C4 C15 C16 C17 -6(3) .
C13 C15 C16 C17 171.7(18) .
C4 C15 C16 C19 169.6(18) .
C13 C15 C16 C19 -12(3) .
C15 C16 C17 C2 5(3) .
C19 C16 C17 C2 -171.2(19) .
C15 C16 C17 C18 177.6(18) .
C19 C16 C17 C18 2(3) .
C3 C2 C17 C16 -2(3) .
C1 C2 C17 C16 -176.7(18) .
C3 C2 C17 C18 -175.6(16) .
C1 C2 C17 C18 9(2) .
C1 N1 C18 O2 175.0(17) .
C33 N1 C18 O2 -5(3) .
C1 N1 C18 C17 6(2) .
C33 N1 C18 C17 -174.3(17) .
C16 C17 C18 O2 11(4) .
C2 C17 C18 O2 -175(2) .
C16 C17 C18 N1 176.5(17) .
C2 C17 C18 N1 -9(2) .
C17 C16 C19 C24 -66(3) .
C15 C16 C19 C24 119(2) .
C17 C16 C19 C20 116(2) .
C15 C16 C19 C20 -60(3) .
C24 C19 C20 C21 1(3) .
C16 C19 C20 C21 179.8(19) .
C19 C20 C21 C22 -2(3) .
C20 C21 C22 O3 -179.6(18) .
C20 C21 C22 C23 3(3) .
C25 O3 C22 C21 168(2) .
C25 O3 C22 C23 -14(3) .
C21 C22 C23 C24 -1(3) .
O3 C22 C23 C24 -179.1(18) .
C22 C23 C24 C19 0(3) .
C20 C19 C24 C23 0(3) .
C16 C19 C24 C23 -178.6(18) .
C2 C3 C26 C27 -54(2) .
C4 C3 C26 C27 129.0(18) .
C2 C3 C26 C31 125(2) .
C4 C3 C26 C31 -51(2) .
C31 C26 C27 C28 -4(3) .
C3 C26 C27 C28 175.3(16) .
C26 C27 C28 C29 3(3) .
C32 O4 C29 C30 2(2) .
C32 O4 C29 C28 177.8(15) .
C27 C28 C29 C30 -4(3) .
C27 C28 C29 O4 179.9(16) .
O4 C29 C30 C31 -177.4(16) .
C28 C29 C30 C31 7(3) .
C29 C30 C31 C26 -8(3) .
C27 C26 C31 C30 7(3) .
C3 C26 C31 C30 -172.4(18) .
C1 N1 C33 C34 84(2) .
C18 N1 C33 C34 -95(2) .
N1 C33 C34 C35 -179.3(19) .
C33 C34 C35 C36 -58(3) .
C34 C35 C36 C37 179(2) .
C35 C36 C37 C38 127(14) .
C36 C37 C38 C38 -31(28) 2_876
